data_1521808
loop_
_publ_author_name
'Rakovan, J.F.'
'Hughes, J.M.'

_publ_section_title
;
 Strontium in the apatite structure: strontian fluorapatite and
 belovite-(Ce)
;
_journal_name_full 'Canadian Mineralogist'
_journal_page_first 839
_journal_page_last 845
_journal_volume 38
_journal_year 2000
_chemical_formula_sum 'Ba0.3 Ce1.12 Cl0.021 F2 La0.62 Na1.98 Nd0.36 O24 P6 Sr5.54'
_chemical_name_systematic
;
(Sr0.85 Ce0.06 Na0.05 Ba0.02 Nd0.02)6 (Na0.84 Nd0.12)2 (Ce0.38 La0.31 Sr0.22 
Ba0.09)2 (P O4)6 F2 Cl0.021
;
_space_group_IT_number 147
_symmetry_space_group_name_Hall '-P 3'
_symmetry_space_group_name_H-M 'P -3'
_cell_angle_alpha 90
_cell_angle_beta 90
_cell_angle_gamma 120
_cell_formula_units_Z 1
_cell_length_a 9.659
_cell_length_b 9.659
_cell_length_c 7.182
_cell_volume 580.284
_citation_journal_id_ASTM CAMIA6
_cod_data_source_file Rakovan_CAMIA6_2000_985.cif
_cod_data_source_block Ba0.3Ce1.12Cl0.021F2La0.62Na1.98Nd0.36O24P6Sr5.54
_cod_original_cell_volume 580.2838
_cod_original_formula_sum
;
Ba0.3 Ce1.12 Cl0.021 F2 La0.62 Na1.98 Nd0.36 O24 P6 Sr5.54
;
_cod_database_code 1521808

loop_
_symmetry_equiv_pos_as_xyz
x,y,z
-y,x-y,z
-x+y,-x,z
-x,-y,-z
y,-x+y,-z
x-y,x,-z

loop_
_atom_site_label
_atom_site_type_symbol
_atom_site_fract_x
_atom_site_fract_y
_atom_site_fract_z
_atom_site_occupancy
_atom_site_U_iso_or_equiv
Na1 Na+1 0.3333 0.6667 0.9881 0.84 0.0
La1 La+3 0.3333 0.6667 0.48227 0.31 0.0
Nd2 Nd+3 0.23726 0.98134 0.75818 0.02 0.0
Na2 Na+1 0.23726 0.98134 0.75818 0.05 0.0
O3 O-2 0.7274 0.0981 0.5656 1 0.0
P1 P+5 0.597 0.627 0.2534 1 0.0
O4 O-2 0.3132 0.2558 0.9018 1 0.0
Sr1 Sr+2 0.3333 0.6667 0.48227 0.22 0.0
O1 O-2 0.1501 0.6585 0.7299 1 0.0
O2 O-2 0.8764 0.4157 0.7756 1 0.0
Sr2 Sr+2 0.23726 0.98134 0.75818 0.85 0.0
Ba1 Ba+2 0.3333 0.6667 0.48227 0.09 0.0
Nd1 Nd+3 0.3333 0.6667 0.9881 0.12 0.0
Ba2 Ba+2 0.23726 0.98134 0.75818 0.02 0.0
Ce2 Ce+3 0.23726 0.98134 0.75818 0.06 0.0
Cl1 Cl-1 0 0 0.5 0.021 0.0
Ce1 Ce+3 0.3333 0.6667 0.48227 0.38 0.0
F1 F-1 0 0 0.289 1 0.0
